data_7228571
loop_
_publ_author_name
'Carreras, Lucas'
'Rovira, Laura'
'Vaquero, M\'onica'
'Mon, Ignasi'
'Martin, Eddy'
'Benet-Buchholz, Jordi'
'Vidal-Ferran, Anton'

_publ_section_title
;
 Syntheses, characterisation and solid-state study of alkali and ammonium
 BArF salts
;
_journal_issue 52
_journal_name_full 'RSC Adv.'
_journal_page_first 32833
_journal_paper_doi 10.1039/C7RA05928K
_journal_volume 7
_journal_year 2017
_chemical_formula_sum 'C56 H60 B F24 Na O6'
_chemical_formula_weight 1318.84
_space_group_IT_number 15
_space_group_name_Hall '-C 2yc'
_symmetry_cell_setting monoclinic
_symmetry_space_group_name_Hall '-C 2yc'
_symmetry_space_group_name_H-M 'C 1 2/c 1'
_atom_sites_solution_hydrogens geom
_audit_creation_method SHELXL-2014/7
_audit_update_record
;
2017-04-25 deposited with the CCDC.
2017-06-21 downloaded from the CCDC.
;
_cell_angle_alpha 90
_cell_angle_beta 90.5574(14)
_cell_angle_gamma 90
_cell_formula_units_Z 8
_cell_length_a 17.9001(8)
_cell_length_b 18.5829(8)
_cell_length_c 35.8142(16)
_cell_measurement_reflns_used 9250
_cell_measurement_temperature 100(2)
_cell_measurement_theta_max 25.04
_cell_measurement_theta_min 2.32
_cell_volume 11912.5(9)
_computing_cell_refinement 'Bruker APEX2 v2011.4-0'
_computing_data_collection 'Bruker APEX2 v2011.4-0'
_computing_data_reduction 'Bruker SAINT V7.60A'
_computing_molecular_graphics 'Bruker SHELXTL'
_computing_publication_material 'Bruker SHELXTL'
_computing_structure_refinement 'SHELXL-2014 (Sheldrick, 2014)'
_computing_structure_solution Sir2011
_diffrn_ambient_temperature 100(2)
_diffrn_detector_area_resol_mean 512
_diffrn_detector_type '4K CCD area detector APEX II'
_diffrn_measured_fraction_theta_full 0.999
_diffrn_measured_fraction_theta_max 0.999
_diffrn_measurement_device_type 'APEX DUO Kappa 4-axis goniometer'
_diffrn_measurement_method
;
 Fullsphere data collection, phi and omega scans
;
_diffrn_measurement_specimen_support 'magnetic support with MicroMount'
_diffrn_radiation_monochromator 'Quazar MX Multilayer Optics'
_diffrn_radiation_type MoK\a
_diffrn_radiation_wavelength 0.71073
_diffrn_reflns_av_unetI/netI 0.0370
_diffrn_reflns_Laue_measured_fraction_full 0.999
_diffrn_reflns_Laue_measured_fraction_max 0.999
_diffrn_reflns_limit_h_max 21
_diffrn_reflns_limit_h_min -21
_diffrn_reflns_limit_k_max 22
_diffrn_reflns_limit_k_min 0
_diffrn_reflns_limit_l_max 42
_diffrn_reflns_limit_l_min 0
_diffrn_reflns_number 19343
_diffrn_reflns_point_group_measured_fraction_full 0.999
_diffrn_reflns_point_group_measured_fraction_max 0.999
_diffrn_reflns_theta_full 25.064
_diffrn_reflns_theta_max 25.064
_diffrn_reflns_theta_min 1.137
_diffrn_source 'Microfocus source E025 IuS'
_diffrn_source_current 0.6
_diffrn_source_power 50
_diffrn_source_size '0.2 mm x 0.2 mm fine focus'
_diffrn_source_type 'Bruker APEX DUO'
_exptl_absorpt_coefficient_mu 0.150
_exptl_absorpt_correction_T_max 0.988
_exptl_absorpt_correction_T_min 0.666
_exptl_absorpt_correction_type empirical
_exptl_absorpt_process_details
; 
 TWINABS Version 2008/0 Bruker-Nonius
 Blessing, Acta Cryst. (1995) A51 33-38
;
_exptl_crystal_colour colourless
_exptl_crystal_density_diffrn 1.471
_exptl_crystal_description block
_exptl_crystal_F_000 5408
_exptl_crystal_size_max 0.15
_exptl_crystal_size_mid 0.15
_exptl_crystal_size_min 0.08
_refine_diff_density_max 0.754
_refine_diff_density_min -0.562
_refine_diff_density_rms 0.085
_refine_ls_extinction_method none
_refine_ls_goodness_of_fit_ref 1.078
_refine_ls_hydrogen_treatment constr
_refine_ls_matrix_type full
_refine_ls_number_parameters 975
_refine_ls_number_reflns 19343
_refine_ls_number_restraints 608
_refine_ls_restrained_S_all 1.175
_refine_ls_R_factor_all 0.0984
_refine_ls_R_factor_gt 0.0779
_refine_ls_shift/su_max 0.000
_refine_ls_shift/su_mean 0.000
_refine_ls_structure_factor_coef Fsqd
_refine_ls_weighting_details 'w=1/[\s^2^(Fo^2^)+(0.0991P)^2^+24.1529P] where P=(Fo^2^+2Fc^2^)/3'
_refine_ls_weighting_scheme calc
_refine_ls_wR_factor_gt 0.2036
_refine_ls_wR_factor_ref 0.2213
_reflns_Friedel_coverage 0.000
_reflns_number_gt 14906
_reflns_number_total 19343
_reflns_threshold_expression 'I > 2\s(I)'
_cod_data_source_file c7ra05928k2.cif
_cod_data_source_block mo_MV195_05
_cod_depositor_comments
;
The following automatic conversions were performed:

'_symmetry_cell_setting' value 'Monoclinic' changed to 'monoclinic'
according to
/home/data/users/saulius/crontab/automatic-downloads/rss-feeds/RSC/lib/dictionaries/cif_core.dic
dictionary named 'cif_core.dic' version 2.4.2 from 2011-04-26.

Automatic conversion script
Id: cif_fix_values 4973 2017-02-22 13:04:09Z antanas 

2024-04-09
Z value and formula fixed to values more according to usual
chemical conventions.                 miguel
;
_cod_original_formula_weight 659.42
_cod_original_formula_units_Z 16
_cod_original_sg_symbol_H-M C2/c
_cod_original_formula_sum 'C28 H30 B0.50 F12 Na0.50 O3'
_cod_database_code 7228571
_shelx_shelxl_version_number 2014/7
_shelx_space_group_comment
;
The symmetry employed for this shelxl refinement is uniquely defined
by the following loop, which should always be used as a source of
symmetry information in preference to the above space-group names.
They are only intended as comments.
;
_shelx_estimated_absorpt_t_min 0.978
_shelx_estimated_absorpt_t_max 0.988

loop_
_space_group_symop_operation_xyz
'x, y, z'
'-x, y, -z+1/2'
'x+1/2, y+1/2, z'
'-x+1/2, y+1/2, -z+1/2'
'-x, -y, -z'
'x, -y, z-1/2'
'-x+1/2, -y+1/2, -z'
'x+1/2, -y+1/2, z-1/2'

loop_
_atom_site_label
_atom_site_type_symbol
_atom_site_fract_x
_atom_site_fract_y
_atom_site_fract_z
_atom_site_U_iso_or_equiv
_atom_site_adp_type
_atom_site_occupancy
_atom_site_site_symmetry_order
_atom_site_calc_flag
_atom_site_refinement_flags_posn
_atom_site_refinement_flags_adp
_atom_site_refinement_flags_occupancy
_atom_site_disorder_assembly
_atom_site_disorder_group
B1 B 0.74818(19) 0.50657(19) 0.62270(10) 0.0187(8) Uani 1 1 d . . . . .
C1 C 0.73276(19) 0.45018(17) 0.65692(9) 0.0216(7) Uani 1 1 d . . . . .
C2 C 0.66302(19) 0.41806(18) 0.66148(10) 0.0240(7) Uani 1 1 d . . . . .
H2 H 0.6223 0.4338 0.6464 0.029 Uiso 1 1 calc R U . . .
C3 C 0.6510(2) 0.36365(19) 0.68747(10) 0.0273(8) Uani 1 1 d . . . . .
C4 C 0.7092(2) 0.33856(19) 0.71008(10) 0.0279(8) Uani 1 1 d . . . . .
H4 H 0.7011 0.3018 0.7280 0.034 Uiso 1 1 calc R U . . .
C5 C 0.77902(19) 0.36884(18) 0.70553(10) 0.0243(7) Uani 1 1 d . . . . .
C6 C 0.79033(18) 0.42406(18) 0.67964(10) 0.0224(7) Uani 1 1 d . . . . .
H6 H 0.8388 0.4444 0.6775 0.027 Uiso 1 1 calc R U . . .
C7 C 0.5746(2) 0.3314(2) 0.69141(12) 0.0372(10) Uani 1 1 d . . . . .
C8 C 0.8443(2) 0.3422(2) 0.72790(11) 0.0305(9) Uani 1 1 d . . . . .
C9 C 0.81736(17) 0.56135(17) 0.63183(9) 0.0188(7) Uani 1 1 d . . . . .
C10 C 0.82728(18) 0.59126(18) 0.66724(9) 0.0221(7) Uani 1 1 d . . . . .
H10 H 0.7960 0.5755 0.6869 0.027 Uiso 1 1 calc R U . . .
C11 C 0.88098(18) 0.64309(19) 0.67493(10) 0.0254(7) Uani 1 1 d . . . . .
C12 C 0.92758(19) 0.66800(19) 0.64706(10) 0.0264(8) Uani 1 1 d . . . . .
H12 H 0.9650 0.7029 0.6523 0.032 Uiso 1 1 calc R U . . .
C13 C 0.91788(18) 0.64038(18) 0.61134(10) 0.0244(7) Uani 1 1 d . . . . .
C14 C 0.86420(18) 0.58813(18) 0.60397(10) 0.0219(7) Uani 1 1 d . . . . .
H14 H 0.8591 0.5700 0.5793 0.026 Uiso 1 1 calc R U . . .
C15 C 0.8885(2) 0.6723(2) 0.71369(11) 0.0384(10) Uani 1 1 d D . . . .
C16 C 0.9633(2) 0.6686(2) 0.57977(12) 0.0323(9) Uani 1 1 d . . . . .
C17 C 0.76538(19) 0.45299(17) 0.58734(9) 0.0211(7) Uani 1 1 d . . . . .
C18 C 0.83592(19) 0.42387(18) 0.58163(10) 0.0233(7) Uani 1 1 d . . . . .
H18 H 0.8761 0.4390 0.5973 0.028 Uiso 1 1 calc R U . . .
C19 C 0.8498(2) 0.37376(19) 0.55398(10) 0.0272(8) Uani 1 1 d . . . . .
C20 C 0.7924(2) 0.35032(19) 0.53045(10) 0.0293(8) Uani 1 1 d . . . . .
H20 H 0.8016 0.3164 0.5112 0.035 Uiso 1 1 calc R U . . .
C21 C 0.7217(2) 0.37790(18) 0.53595(10) 0.0260(8) Uani 1 1 d . . . . .
C22 C 0.70827(19) 0.42834(17) 0.56383(10) 0.0226(7) Uani 1 1 d . . . . .
H22 H 0.6591 0.4464 0.5669 0.027 Uiso 1 1 calc R U . . .
C23 C 0.9263(2) 0.3432(2) 0.54892(11) 0.0389(9) Uani 1 1 d D U . . .
C24 C 0.6580(2) 0.3509(2) 0.51276(11) 0.0313(9) Uani 1 1 d . . . . .
C25 C 0.67775(17) 0.56095(17) 0.61417(9) 0.0199(7) Uani 1 1 d . . . . .
C26 C 0.66879(19) 0.59322(18) 0.57907(10) 0.0248(7) Uani 1 1 d . . . . .
H26 H 0.7007 0.5787 0.5594 0.030 Uiso 1 1 calc R U . . .
C27 C 0.6154(2) 0.6453(2) 0.57181(10) 0.0286(8) Uani 1 1 d . . . . .
C28 C 0.56752(19) 0.66809(19) 0.59981(11) 0.0301(8) Uani 1 1 d . . . . .
H28 H 0.5306 0.7037 0.5950 0.036 Uiso 1 1 calc R U . . .
C29 C 0.57524(19) 0.63749(19) 0.63485(10) 0.0258(8) Uani 1 1 d . . . . .
C30 C 0.62929(18) 0.58497(18) 0.64175(10) 0.0230(7) Uani 1 1 d . . . . .
H30 H 0.6332 0.5649 0.6661 0.028 Uiso 1 1 calc R U . . .
C31 C 0.6087(2) 0.6791(2) 0.53401(12) 0.0431(10) Uani 1 1 d D U . . .
C32 C 0.5260(2) 0.6607(2) 0.66611(13) 0.0350(9) Uani 1 1 d . . . . .
F1 F 0.53978(14) 0.32370(16) 0.65863(8) 0.0578(8) Uani 1 1 d . U . . .
F2 F 0.53059(18) 0.3722(2) 0.71114(13) 0.1076(16) Uani 1 1 d . U . . .
F3 F 0.57616(15) 0.26561(17) 0.70543(9) 0.0697(10) Uani 1 1 d . U . . .
F4 F 0.82769(13) 0.28862(13) 0.75089(7) 0.0486(7) Uani 1 1 d . U . . .
F5 F 0.87593(15) 0.39432(14) 0.74846(8) 0.0524(7) Uani 1 1 d . U . . .
F6 F 0.89920(14) 0.31792(16) 0.70607(7) 0.0530(7) Uani 1 1 d . U . . .
F7 F 0.8217(4) 0.6900(6) 0.7274(4) 0.037(2) Uani 0.6 1 d D U P A 1
F8 F 0.9122(3) 0.6187(4) 0.7381(2) 0.0506(17) Uani 0.6 1 d D U P A 1
F9 F 0.9336(4) 0.7263(4) 0.7186(2) 0.062(2) Uani 0.6 1 d D U P A 1
F7' F 0.8260(6) 0.6739(9) 0.7333(6) 0.040(4) Uani 0.4 1 d D U P A 2
F8' F 0.9401(5) 0.6405(6) 0.7329(3) 0.070(4) Uani 0.4 1 d D U P A 2
F9' F 0.9095(5) 0.7441(4) 0.7104(3) 0.040(2) Uani 0.4 1 d D U P A 2
F10 F 1.01750(16) 0.71264(18) 0.59024(8) 0.0684(9) Uani 1 1 d . U . . .
F11 F 0.9960(2) 0.61612(16) 0.56068(10) 0.0787(11) Uani 1 1 d . U . . .
F12 F 0.92282(16) 0.70433(19) 0.55528(8) 0.0689(10) Uani 1 1 d . U . . .
F13 F 0.9772(3) 0.3686(4) 0.57117(19) 0.0718(16) Uani 0.6 1 d D U P B 1
F14 F 0.9264(2) 0.2702(2) 0.55546(17) 0.0564(12) Uani 0.6 1 d D U P B 1
F15 F 0.9498(4) 0.3469(4) 0.51416(16) 0.0712(18) Uani 0.6 1 d D U P B 1
F14' F 0.9508(5) 0.3079(6) 0.5770(2) 0.079(2) Uani 0.4 1 d D U P B 2
F13' F 0.9771(4) 0.4023(4) 0.5481(3) 0.0633(19) Uani 0.4 1 d D U P B 2
F15' F 0.9384(6) 0.3144(5) 0.5165(2) 0.059(2) Uani 0.4 1 d D U P B 2
F16 F 0.67932(14) 0.33068(14) 0.47831(7) 0.0487(7) Uani 1 1 d . U . . .
F17 F 0.60424(13) 0.40043(13) 0.50761(7) 0.0438(6) Uani 1 1 d . U . . .
F18 F 0.62502(16) 0.29401(14) 0.52760(8) 0.0551(7) Uani 1 1 d . U . . .
F19 F 0.6597(3) 0.6617(3) 0.51127(13) 0.0651(14) Uani 0.65 1 d D U P C 1
F20 F 0.5411(2) 0.6643(3) 0.51842(12) 0.0602(11) Uani 0.65 1 d D U P C 1
F21 F 0.6060(3) 0.7520(2) 0.53683(13) 0.0499(11) Uani 0.65 1 d D U P C 1
F19' F 0.5990(7) 0.6273(5) 0.5073(2) 0.077(2) Uani 0.35 1 d D U P C 2
F20' F 0.5697(6) 0.7336(6) 0.5288(3) 0.084(3) Uani 0.35 1 d D U P C 2
F21' F 0.6808(4) 0.7009(6) 0.5219(3) 0.070(2) Uani 0.35 1 d D U P C 2
F22 F 0.48176(15) 0.71577(14) 0.65707(8) 0.0542(7) Uani 1 1 d . U . . .
F23 F 0.48094(16) 0.60756(15) 0.67722(10) 0.0674(9) Uani 1 1 d . U . . .
F24 F 0.56403(15) 0.68017(17) 0.69640(7) 0.0545(7) Uani 1 1 d . U . . .
Na1 Na 0.7419(3) 0.5011(3) 0.3666(6) 0.0227(17) Uani 0.82(7) 1 d . . P D 1
Na1' Na 0.747(2) 0.5018(13) 0.3778(16) 0.017(5) Uani 0.18(7) 1 d . U P D 2
O1A O 0.7848(5) 0.5162(4) 0.4301(2) 0.0532(14) Uani 0.8 1 d D U P D 1
C1A C 0.7704(4) 0.5749(4) 0.4562(2) 0.0618(17) Uani 0.8 1 d D U P D 1
H1A1 H 0.7166 0.5773 0.4622 0.074 Uiso 0.8 1 calc R U P D 1
H1A2 H 0.7859 0.6216 0.4455 0.074 Uiso 0.8 1 calc R U P D 1
C2A C 0.8167(4) 0.5578(4) 0.49129(17) 0.0664(16) Uani 0.8 1 d D U P D 1
H2A1 H 0.7869 0.5305 0.5097 0.080 Uiso 0.8 1 calc R U P D 1
H2A2 H 0.8358 0.6023 0.5032 0.080 Uiso 0.8 1 calc R U P D 1
C3A C 0.8808(4) 0.5118(4) 0.4759(2) 0.0625(15) Uani 0.8 1 d D U P D 1
H3A1 H 0.9020 0.4798 0.4954 0.075 Uiso 0.8 1 calc R U P D 1
H3A2 H 0.9212 0.5423 0.4658 0.075 Uiso 0.8 1 calc R U P D 1
C4A C 0.8418(4) 0.4683(4) 0.44479(18) 0.0571(15) Uani 0.8 1 d D U P D 1
H4A1 H 0.8777 0.4548 0.4251 0.069 Uiso 0.8 1 calc R U P D 1
H4A2 H 0.8191 0.4240 0.4550 0.069 Uiso 0.8 1 calc R U P D 1
O1A' O 0.793(2) 0.5267(16) 0.4341(7) 0.047(4) Uani 0.2 1 d D U P D 2
C1A' C 0.7894(14) 0.6003(13) 0.4494(6) 0.052(4) Uani 0.2 1 d D U P D 2
H1A3 H 0.7369 0.6140 0.4539 0.062 Uiso 0.2 1 calc R U P D 2
H1A4 H 0.8110 0.6349 0.4314 0.062 Uiso 0.2 1 calc R U P D 2
C2A' C 0.8340(13) 0.6017(11) 0.4861(5) 0.050(4) Uani 0.2 1 d D U P D 2
H2A3 H 0.8793 0.6317 0.4835 0.061 Uiso 0.2 1 calc R U P D 2
H2A4 H 0.8033 0.6215 0.5065 0.061 Uiso 0.2 1 calc R U P D 2
C3A' C 0.8551(15) 0.5238(11) 0.4942(5) 0.050(4) Uani 0.2 1 d D U P D 2
H3A3 H 0.8232 0.5039 0.5142 0.060 Uiso 0.2 1 calc R U P D 2
H3A4 H 0.9080 0.5206 0.5024 0.060 Uiso 0.2 1 calc R U P D 2
C4A' C 0.8430(18) 0.4824(12) 0.4577(6) 0.048(4) Uani 0.2 1 d D U P D 2
H4A3 H 0.8912 0.4745 0.4450 0.058 Uiso 0.2 1 calc R U P D 2
H4A4 H 0.8199 0.4350 0.4627 0.058 Uiso 0.2 1 calc R U P D 2
O1B O 0.7572(2) 0.3758(2) 0.36402(15) 0.0419(10) Uani 0.7 1 d D U P D 1
C1B C 0.6918(4) 0.3306(3) 0.3577(2) 0.0540(15) Uani 0.7 1 d D U P D 1
H1B1 H 0.6877 0.3162 0.3311 0.065 Uiso 0.7 1 calc R U P D 1
H1B2 H 0.6456 0.3559 0.3649 0.065 Uiso 0.7 1 calc R U P D 1
C2B C 0.7060(5) 0.2643(4) 0.3830(2) 0.0649(17) Uani 0.7 1 d D U P D 1
H2B1 H 0.6751 0.2671 0.4057 0.078 Uiso 0.7 1 calc R U P D 1
H2B2 H 0.6935 0.2193 0.3695 0.078 Uiso 0.7 1 calc R U P D 1
C3B C 0.7879(5) 0.2660(4) 0.3931(2) 0.0629(17) Uani 0.7 1 d D U P D 1
H3B1 H 0.8121 0.2197 0.3869 0.076 Uiso 0.7 1 calc R U P D 1
H3B2 H 0.7949 0.2754 0.4202 0.076 Uiso 0.7 1 calc R U P D 1
C4B C 0.8209(3) 0.3280(3) 0.3697(2) 0.0521(14) Uani 0.7 1 d D U P D 1
H4B1 H 0.8618 0.3527 0.3834 0.063 Uiso 0.7 1 calc R U P D 1
H4B2 H 0.8400 0.3101 0.3456 0.063 Uiso 0.7 1 calc R U P D 1
O1B' O 0.7475(5) 0.3816(4) 0.3875(3) 0.0342(19) Uani 0.3 1 d D U P D 2
C1B' C 0.6832(5) 0.3337(6) 0.3800(5) 0.041(2) Uani 0.3 1 d D U P D 2
H1B3 H 0.6480 0.3560 0.3620 0.049 Uiso 0.3 1 calc R U P D 2
H1B4 H 0.6562 0.3230 0.4034 0.049 Uiso 0.3 1 calc R U P D 2
C2B' C 0.7178(7) 0.2642(7) 0.3636(5) 0.051(3) Uani 0.3 1 d D U P D 2
H2B3 H 0.6935 0.2210 0.3741 0.061 Uiso 0.3 1 calc R U P D 2
H2B4 H 0.7117 0.2634 0.3361 0.061 Uiso 0.3 1 calc R U P D 2
C3B' C 0.8012(7) 0.2664(7) 0.3746(6) 0.057(3) Uani 0.3 1 d D U P D 2
H3B3 H 0.8142 0.2249 0.3907 0.068 Uiso 0.3 1 calc R U P D 2
H3B4 H 0.8328 0.2648 0.3520 0.068 Uiso 0.3 1 calc R U P D 2
C4B' C 0.8135(6) 0.3371(6) 0.3957(5) 0.048(2) Uani 0.3 1 d D U P D 2
H4B3 H 0.8181 0.3281 0.4229 0.057 Uiso 0.3 1 calc R U P D 2
H4B4 H 0.8595 0.3613 0.3871 0.057 Uiso 0.3 1 calc R U P D 2
O1C O 0.70566(19) 0.48782(18) 0.30363(10) 0.0510(9) Uani 1 1 d . . . . .
C1C C 0.7357(3) 0.4357(3) 0.27819(15) 0.0585(14) Uani 1 1 d . . . . .
H1C1 H 0.7608 0.3962 0.2920 0.070 Uiso 1 1 calc R U . . .
H1C2 H 0.7723 0.4585 0.2613 0.070 Uiso 1 1 calc R U . . .
C2C C 0.6700(2) 0.4078(2) 0.25655(13) 0.0459(11) Uani 1 1 d . . . . .
H2C1 H 0.6432 0.3700 0.2706 0.055 Uiso 1 1 calc R U . . .
H2C2 H 0.6852 0.3883 0.2320 0.055 Uiso 1 1 calc R U . . .
C3C C 0.6232(3) 0.4743(3) 0.25208(13) 0.0480(11) Uani 1 1 d . . . . .
H3C1 H 0.6387 0.5023 0.2299 0.058 Uiso 1 1 calc R U . . .
H3C2 H 0.5696 0.4620 0.2495 0.058 Uiso 1 1 calc R U . . .
C4C C 0.6378(3) 0.5157(2) 0.28736(14) 0.0425(10) Uani 1 1 d . . . . .
H4C1 H 0.6434 0.5676 0.2818 0.051 Uiso 1 1 calc R U . . .
H4C2 H 0.5958 0.5096 0.3048 0.051 Uiso 1 1 calc R U . . .
O1D O 0.72275(15) 0.62431(14) 0.35712(8) 0.0367(7) Uani 1 1 d . . . . .
C1D C 0.7575(3) 0.6584(2) 0.32604(13) 0.0437(10) Uani 1 1 d . . . . .
H1D1 H 0.7200 0.6702 0.3065 0.052 Uiso 1 1 calc R U . . .
H1D2 H 0.7958 0.6265 0.3151 0.052 Uiso 1 1 calc R U . . .
C2D C 0.7935(3) 0.7269(2) 0.34150(13) 0.0443(10) Uani 1 1 d . . . . .
H2D1 H 0.8480 0.7204 0.3451 0.053 Uiso 1 1 calc R U . . .
H2D2 H 0.7847 0.7681 0.3245 0.053 Uiso 1 1 calc R U . . .
C3D C 0.7547(2) 0.7383(2) 0.37883(13) 0.0436(11) Uani 1 1 d . . . . .
H3D1 H 0.7899 0.7307 0.4000 0.052 Uiso 1 1 calc R U . . .
H3D2 H 0.7337 0.7875 0.3805 0.052 Uiso 1 1 calc R U . . .
C4D C 0.6930(2) 0.6820(2) 0.37884(13) 0.0416(10) Uani 1 1 d . . . . .
H4D1 H 0.6821 0.6659 0.4046 0.050 Uiso 1 1 calc R U . . .
H4D2 H 0.6466 0.7011 0.3673 0.050 Uiso 1 1 calc R U . . .
O1E O 0.61728(17) 0.50211(15) 0.39227(10) 0.0433(8) Uani 1 1 d . . . . .
C1E C 0.5561(2) 0.5469(2) 0.38100(12) 0.0407(10) Uani 1 1 d . . . . .
H1E1 H 0.5182 0.5187 0.3669 0.049 Uiso 1 1 calc R U . . .
H1E2 H 0.5736 0.5869 0.3651 0.049 Uiso 1 1 calc R U . . .
C2E C 0.5241(3) 0.5751(3) 0.41688(14) 0.0549(12) Uani 1 1 d . . . . .
H2E1 H 0.5516 0.6182 0.4257 0.066 Uiso 1 1 calc R U . . .
H2E2 H 0.4706 0.5873 0.4139 0.066 Uiso 1 1 calc R U . . .
C3E C 0.5348(3) 0.5131(3) 0.44314(17) 0.0650(15) Uani 1 1 d . . . . .
H3E1 H 0.4885 0.4841 0.4448 0.078 Uiso 1 1 calc R U . . .
H3E2 H 0.5488 0.5303 0.4684 0.078 Uiso 1 1 calc R U . . .
C4E C 0.5979(3) 0.4689(3) 0.42613(15) 0.0548(13) Uani 1 1 d . . . . .
H4E1 H 0.6416 0.4678 0.4433 0.066 Uiso 1 1 calc R U . . .
H4E2 H 0.5812 0.4189 0.4216 0.066 Uiso 1 1 calc R U . . .
O1F O 0.87362(16) 0.50906(15) 0.35185(9) 0.0370(7) Uani 1 1 d . . . . .
C1F C 0.9122(3) 0.4817(3) 0.32016(15) 0.0473(11) Uani 1 1 d . . . . .
H1F1 H 0.8834 0.4917 0.2970 0.057 Uiso 1 1 calc R U . . .
H1F2 H 0.9189 0.4290 0.3224 0.057 Uiso 1 1 calc R U . . .
C2F C 0.9876(2) 0.5189(3) 0.31897(15) 0.0492(12) Uani 1 1 d . . . . .
H2F1 H 1.0029 0.5286 0.2930 0.059 Uiso 1 1 calc R U . . .
H2F2 H 1.0267 0.4898 0.3316 0.059 Uiso 1 1 calc R U . . .
C3F C 0.9728(2) 0.5884(3) 0.34004(13) 0.0446(11) Uani 1 1 d . . . . .
H3F1 H 1.0193 0.6084 0.3511 0.054 Uiso 1 1 calc R U . . .
H3F2 H 0.9492 0.6251 0.3237 0.054 Uiso 1 1 calc R U . . .
C4F C 0.9199(2) 0.5630(3) 0.36979(13) 0.0461(11) Uani 1 1 d . . . . .
H4F1 H 0.9479 0.5419 0.3911 0.055 Uiso 1 1 calc R U . . .
H4F2 H 0.8890 0.6033 0.3790 0.055 Uiso 1 1 calc R U . . .

loop_
_atom_site_aniso_label
_atom_site_aniso_U_11
_atom_site_aniso_U_22
_atom_site_aniso_U_33
_atom_site_aniso_U_23
_atom_site_aniso_U_13
_atom_site_aniso_U_12
B1 0.019(2) 0.0157(19) 0.021(2) -0.0010(13) 0.0007(18) -0.0024(13)
C1 0.0237(17) 0.0174(16) 0.0239(17) -0.0037(13) -0.0002(13) 0.0001(13)
C2 0.0195(17) 0.0212(17) 0.0312(19) 0.0003(14) -0.0003(14) -0.0003(14)
C3 0.0277(18) 0.0237(18) 0.0304(19) 0.0032(15) -0.0002(15) -0.0051(15)
C4 0.0291(19) 0.0242(18) 0.0305(19) 0.0059(15) 0.0018(15) -0.0029(15)
C5 0.0254(18) 0.0227(17) 0.0247(17) 0.0021(14) -0.0003(14) 0.0008(14)
C6 0.0195(16) 0.0191(17) 0.0286(18) -0.0007(14) 0.0008(13) -0.0034(13)
C7 0.029(2) 0.041(2) 0.042(2) 0.0059(19) 0.0006(18) -0.0087(18)
C8 0.0280(19) 0.029(2) 0.034(2) 0.0078(17) -0.0030(16) -0.0002(16)
C9 0.0157(15) 0.0164(16) 0.0244(16) 0.0017(13) -0.0027(13) 0.0034(12)
C10 0.0190(16) 0.0209(17) 0.0265(18) 0.0005(14) 0.0028(13) -0.0005(13)
C11 0.0189(16) 0.0254(18) 0.0320(19) -0.0030(15) -0.0014(14) -0.0021(14)
C12 0.0201(17) 0.0208(17) 0.038(2) -0.0022(15) -0.0017(15) -0.0032(14)
C13 0.0180(16) 0.0220(17) 0.0333(19) 0.0043(15) 0.0044(14) -0.0001(13)
C14 0.0192(16) 0.0194(16) 0.0272(18) 0.0009(14) 0.0006(13) 0.0023(13)
C15 0.031(2) 0.044(2) 0.040(2) -0.0077(19) -0.0001(18) -0.0144(19)
C16 0.0231(18) 0.031(2) 0.043(2) 0.0054(18) 0.0070(17) -0.0070(16)
C17 0.0251(17) 0.0150(16) 0.0230(17) 0.0027(13) -0.0018(13) 0.0012(13)
C18 0.0238(17) 0.0189(17) 0.0270(18) -0.0008(14) -0.0037(14) -0.0002(13)
C19 0.0275(18) 0.0216(17) 0.0323(19) -0.0023(15) 0.0009(15) 0.0042(14)
C20 0.037(2) 0.0221(18) 0.0285(19) -0.0065(15) -0.0031(15) 0.0049(15)
C21 0.0302(19) 0.0198(17) 0.0277(18) -0.0019(14) -0.0065(15) 0.0006(14)
C22 0.0238(17) 0.0158(16) 0.0283(18) 0.0010(14) -0.0005(14) 0.0003(13)
C23 0.0283(19) 0.044(2) 0.044(2) -0.0149(18) 0.0001(16) 0.0068(16)
C24 0.039(2) 0.0232(19) 0.032(2) -0.0058(16) -0.0075(17) 0.0027(16)
C25 0.0184(16) 0.0169(16) 0.0242(17) -0.0037(13) -0.0027(13) -0.0055(13)
C26 0.0222(17) 0.0214(17) 0.0307(19) -0.0026(14) -0.0009(14) 0.0003(14)
C27 0.0280(18) 0.0267(18) 0.0308(19) 0.0003(15) -0.0072(15) 0.0017(15)
C28 0.0214(17) 0.0223(18) 0.047(2) -0.0019(16) -0.0073(16) 0.0054(14)
C29 0.0195(16) 0.0218(17) 0.036(2) -0.0037(15) 0.0020(14) -0.0027(14)
C30 0.0202(16) 0.0194(17) 0.0294(18) -0.0004(14) -0.0017(14) -0.0028(13)
C31 0.049(2) 0.040(2) 0.040(2) 0.0070(18) -0.0072(18) 0.0167(18)
C32 0.0225(18) 0.032(2) 0.050(2) -0.0025(18) 0.0064(17) 0.0085(16)
F1 0.0400(14) 0.0630(18) 0.0699(19) 0.0256(15) -0.0182(13) -0.0297(13)
F2 0.0436(17) 0.119(3) 0.161(4) -0.079(3) 0.051(2) -0.0384(19)
F3 0.0468(16) 0.0690(19) 0.093(2) 0.0494(17) -0.0181(15) -0.0313(14)
F4 0.0399(13) 0.0468(15) 0.0590(16) 0.0284(12) -0.0013(11) 0.0028(11)
F5 0.0534(16) 0.0440(14) 0.0593(16) 0.0043(13) -0.0321(13) -0.0031(12)
F6 0.0361(13) 0.0719(18) 0.0510(15) 0.0134(14) 0.0029(11) 0.0246(13)
F7 0.043(3) 0.038(4) 0.029(5) -0.008(3) 0.005(2) -0.003(2)
F8 0.049(4) 0.075(4) 0.028(2) -0.003(3) -0.015(3) 0.008(3)
F9 0.057(4) 0.089(5) 0.040(3) -0.018(3) -0.002(3) -0.053(4)
F7' 0.050(6) 0.044(8) 0.025(6) -0.006(5) 0.009(4) -0.026(4)
F8' 0.065(7) 0.089(7) 0.056(6) -0.035(5) -0.039(6) 0.034(6)
F9' 0.038(4) 0.041(3) 0.040(4) -0.022(3) -0.003(3) -0.019(3)
F10 0.0560(17) 0.095(2) 0.0537(16) 0.0104(16) 0.0038(13) -0.0520(17)
F11 0.092(2) 0.0543(18) 0.091(2) 0.0018(16) 0.069(2) 0.0008(16)
F12 0.0483(16) 0.103(3) 0.0551(17) 0.0459(18) 0.0031(13) -0.0057(16)
F13 0.031(2) 0.089(4) 0.095(4) -0.063(3) -0.013(3) 0.018(3)
F14 0.027(2) 0.037(2) 0.105(4) 0.006(2) 0.001(2) 0.0137(17)
F15 0.061(4) 0.092(4) 0.061(3) 0.017(3) 0.030(2) 0.032(4)
F14' 0.055(4) 0.093(5) 0.088(4) 0.024(4) 0.007(4) 0.057(4)
F13' 0.028(3) 0.066(4) 0.096(5) -0.026(3) -0.003(3) 0.009(3)
F15' 0.039(4) 0.067(5) 0.072(4) -0.045(4) 0.003(3) 0.006(4)
F16 0.0535(15) 0.0533(15) 0.0389(13) -0.0220(12) -0.0147(11) 0.0102(12)
F17 0.0388(13) 0.0430(14) 0.0492(14) -0.0185(11) -0.0214(11) 0.0136(11)
F18 0.0625(17) 0.0451(15) 0.0573(16) 0.0050(13) -0.0239(14) -0.0248(13)
F19 0.076(3) 0.082(4) 0.037(2) 0.021(2) 0.011(2) 0.048(3)
F20 0.061(2) 0.070(3) 0.049(2) 0.020(2) -0.038(2) -0.011(2)
F21 0.072(3) 0.0348(19) 0.043(2) 0.0142(16) -0.019(2) -0.0068(19)
F19' 0.114(6) 0.080(4) 0.037(4) 0.004(3) -0.017(4) -0.019(4)
F20' 0.093(5) 0.089(5) 0.069(5) 0.026(4) 0.000(5) 0.051(5)
F21' 0.074(4) 0.085(5) 0.051(5) 0.029(4) 0.000(4) -0.010(4)
F22 0.0503(15) 0.0504(16) 0.0622(17) -0.0031(13) 0.0071(13) 0.0300(13)
F23 0.0570(17) 0.0445(15) 0.102(2) -0.0116(15) 0.0488(17) -0.0101(13)
F24 0.0421(14) 0.083(2) 0.0389(14) -0.0182(14) 0.0080(11) 0.0104(14)
Na1 0.0217(12) 0.0207(11) 0.026(5) 0.0022(17) -0.0031(18) 0.0007(8)
Na1' 0.020(6) 0.017(5) 0.013(8) 0.001(5) 0.004(5) -0.003(3)
O1A 0.043(3) 0.069(3) 0.048(3) 0.006(2) -0.005(2) 0.004(3)
C1A 0.062(4) 0.069(4) 0.054(3) 0.006(3) -0.009(3) -0.003(3)
C2A 0.069(4) 0.079(4) 0.051(3) 0.009(3) -0.014(3) -0.011(3)
C3A 0.057(3) 0.076(4) 0.053(3) 0.021(3) -0.015(3) -0.012(3)
C4A 0.056(3) 0.067(3) 0.048(3) 0.021(3) -0.006(3) -0.005(3)
O1A' 0.041(8) 0.081(10) 0.020(6) -0.005(6) 0.000(6) 0.016(8)
C1A' 0.048(8) 0.082(10) 0.025(7) -0.006(7) -0.001(6) 0.014(8)
C2A' 0.048(8) 0.079(10) 0.025(6) -0.004(6) -0.002(6) 0.011(8)
C3A' 0.048(8) 0.079(10) 0.023(6) -0.007(7) -0.001(6) 0.011(8)
C4A' 0.047(8) 0.079(10) 0.018(7) -0.003(7) -0.001(6) 0.014(8)
O1B 0.038(2) 0.0217(19) 0.066(3) 0.006(2) -0.007(2) 0.0028(16)
C1B 0.061(3) 0.033(3) 0.068(4) 0.003(3) -0.003(3) -0.014(3)
C2B 0.105(4) 0.036(3) 0.054(4) 0.002(3) 0.011(4) -0.017(3)
C3B 0.099(4) 0.040(3) 0.050(4) 0.013(3) 0.015(3) 0.020(3)
C4B 0.060(3) 0.037(3) 0.059(4) 0.006(3) -0.001(3) 0.018(3)
O1B' 0.039(4) 0.026(4) 0.037(5) 0.000(4) 0.004(4) 0.000(3)
C1B' 0.051(5) 0.031(5) 0.041(5) -0.006(5) 0.010(5) -0.011(4)
C2B' 0.064(6) 0.033(5) 0.055(6) -0.006(5) 0.023(5) -0.009(4)
C3B' 0.071(6) 0.041(5) 0.059(6) -0.003(5) 0.008(6) 0.007(5)
C4B' 0.056(5) 0.036(5) 0.052(6) -0.001(5) 0.002(5) 0.010(4)
O1C 0.0441(18) 0.0505(19) 0.058(2) -0.0244(16) -0.0125(15) 0.0121(15)
C1C 0.044(3) 0.065(3) 0.067(3) -0.033(3) -0.007(2) 0.010(2)
C2C 0.042(2) 0.048(3) 0.048(3) -0.018(2) -0.0002(19) 0.005(2)
C3C 0.048(3) 0.049(3) 0.046(3) -0.004(2) -0.006(2) 0.006(2)
C4C 0.041(2) 0.037(2) 0.050(3) -0.007(2) 0.001(2) 0.005(2)
O1D 0.0422(16) 0.0206(13) 0.0475(17) -0.0026(12) 0.0060(13) -0.0007(11)
C1D 0.053(3) 0.030(2) 0.048(2) 0.0011(18) 0.006(2) -0.0088(19)
C2D 0.045(2) 0.024(2) 0.063(3) 0.0034(19) 0.000(2) -0.0061(18)
C3D 0.045(3) 0.029(2) 0.057(3) -0.0071(18) -0.002(2) -0.0010(17)
C4D 0.046(2) 0.027(2) 0.052(3) -0.0088(19) 0.004(2) 0.0039(18)
O1E 0.0277(15) 0.050(2) 0.052(2) 0.0173(13) 0.0076(14) 0.0051(12)
C1E 0.028(2) 0.044(2) 0.050(2) 0.004(2) -0.0068(18) 0.0006(18)
C2E 0.044(3) 0.068(3) 0.053(3) 0.006(2) 0.004(2) 0.008(2)
C3E 0.067(4) 0.068(3) 0.060(3) 0.015(3) 0.021(3) -0.001(3)
C4E 0.035(2) 0.061(3) 0.068(3) 0.026(3) 0.009(2) -0.007(2)
O1F 0.0250(14) 0.0430(17) 0.0430(18) -0.0060(13) 0.0058(12) -0.0081(12)
C1F 0.036(2) 0.046(2) 0.060(3) -0.007(2) 0.008(2) 0.003(2)
C2F 0.031(2) 0.049(3) 0.068(3) 0.003(2) 0.010(2) 0.003(2)
C3F 0.032(2) 0.051(3) 0.051(3) 0.005(2) 0.0036(19) -0.0116(19)
C4F 0.038(2) 0.052(3) 0.048(3) -0.005(2) 0.0003(19) -0.021(2)

loop_
_atom_type_symbol
_atom_type_description
_atom_type_scat_dispersion_real
_atom_type_scat_dispersion_imag
_atom_type_scat_source
C C 0.0033 0.0016 'International Tables Vol C Tables 4.2.6.8 and 6.1.1.4'
H H 0.0000 0.0000 'International Tables Vol C Tables 4.2.6.8 and 6.1.1.4'
B B 0.0013 0.0007 'International Tables Vol C Tables 4.2.6.8 and 6.1.1.4'
O O 0.0106 0.0060 'International Tables Vol C Tables 4.2.6.8 and 6.1.1.4'
F F 0.0171 0.0103 'International Tables Vol C Tables 4.2.6.8 and 6.1.1.4'
Na Na 0.0362 0.0249 'International Tables Vol C Tables 4.2.6.8 and 6.1.1.4'

loop_
_geom_angle_atom_site_label_1
_geom_angle_atom_site_label_2
_geom_angle_atom_site_label_3
_geom_angle
C9 B1 C1 112.4(3)
C9 B1 C25 103.5(3)
C1 B1 C25 113.5(3)
C9 B1 C17 112.6(3)
C1 B1 C17 102.9(3)
C25 B1 C17 112.3(3)
C6 C1 C2 116.1(3)
C6 C1 B1 122.0(3)
C2 C1 B1 121.3(3)
C3 C2 C1 122.2(3)
C3 C2 H2 118.9
C1 C2 H2 118.9
C2 C3 C4 120.8(3)
C2 C3 C7 119.9(3)
C4 C3 C7 119.2(3)
C5 C4 C3 117.8(3)
C5 C4 H4 121.1
C3 C4 H4 121.1
C4 C5 C6 120.9(3)
C4 C5 C8 120.4(3)
C6 C5 C8 118.7(3)
C1 C6 C5 122.1(3)
C1 C6 H6 119.0
C5 C6 H6 119.0
F2 C7 F3 110.0(4)
F2 C7 F1 105.1(4)
F3 C7 F1 104.1(4)
F2 C7 C3 111.9(4)
F3 C7 C3 112.9(3)
F1 C7 C3 112.3(3)
F4 C8 F5 107.3(3)
F4 C8 F6 106.2(3)
F5 C8 F6 104.9(3)
F4 C8 C5 113.7(3)
F5 C8 C5 112.3(3)
F6 C8 C5 111.9(3)
C10 C9 C14 115.7(3)
C10 C9 B1 121.3(3)
C14 C9 B1 122.5(3)
C11 C10 C9 122.6(3)
C11 C10 H10 118.7
C9 C10 H10 118.7
C12 C11 C10 120.7(3)
C12 C11 C15 119.8(3)
C10 C11 C15 119.5(3)
C11 C12 C13 118.0(3)
C11 C12 H12 121.0
C13 C12 H12 121.0
C12 C13 C14 120.9(3)
C12 C13 C16 120.2(3)
C14 C13 C16 118.8(3)
C13 C14 C9 122.1(3)
C13 C14 H14 119.0
C9 C14 H14 119.0
F8' C15 F7' 109.4(9)
F9 C15 F7 108.5(7)
F9 C15 F8 106.5(5)
F7 C15 F8 102.4(6)
F8' C15 F9' 107.0(6)
F7' C15 F9' 104.6(8)
F8' C15 C11 112.8(6)
F9 C15 C11 117.1(4)
F7' C15 C11 115.4(10)
F7 C15 C11 110.9(7)
F8 C15 C11 110.4(4)
F9' C15 C11 107.0(5)
F12 C16 F10 106.0(3)
F12 C16 F11 105.7(4)
F10 C16 F11 106.0(3)
F12 C16 C13 112.4(3)
F10 C16 C13 114.0(3)
F11 C16 C13 112.1(3)
C18 C17 C22 116.4(3)
C18 C17 B1 121.8(3)
C22 C17 B1 121.5(3)
C19 C18 C17 122.4(3)
C19 C18 H18 118.8
C17 C18 H18 118.8
C18 C19 C20 120.5(3)
C18 C19 C23 120.9(3)
C20 C19 C23 118.6(3)
C21 C20 C19 118.0(3)
C21 C20 H20 121.0
C19 C20 H20 121.0
C20 C21 C22 121.2(3)
C20 C21 C24 119.5(3)
C22 C21 C24 119.3(3)
C21 C22 C17 121.5(3)
C21 C22 H22 119.2
C17 C22 H22 119.2
F14' C23 F15' 115.7(6)
F13 C23 F15 109.4(5)
F13 C23 F14 104.8(5)
F15 C23 F14 102.2(4)
F14' C23 F13' 101.4(6)
F15' C23 F13' 100.9(6)
F14' C23 C19 114.1(5)
F13 C23 C19 115.3(4)
F15' C23 C19 115.2(6)
F15 C23 C19 113.3(5)
F14 C23 C19 110.7(3)
F13' C23 C19 107.1(4)
F18 C24 F17 106.2(3)
F18 C24 F16 106.0(3)
F17 C24 F16 105.9(3)
F18 C24 C21 112.8(3)
F17 C24 C21 112.9(3)
F16 C24 C21 112.5(3)
C30 C25 C26 115.6(3)
C30 C25 B1 123.2(3)
C26 C25 B1 120.8(3)
C27 C26 C25 122.8(3)
C27 C26 H26 118.6
C25 C26 H26 118.6
C26 C27 C28 120.5(3)
C26 C27 C31 120.9(3)
C28 C27 C31 118.6(3)
C29 C28 C27 118.1(3)
C29 C28 H28 120.9
C27 C28 H28 120.9
C28 C29 C30 120.8(3)
C28 C29 C32 120.4(3)
C30 C29 C32 118.8(3)
C25 C30 C29 122.3(3)
C25 C30 H30 118.9
C29 C30 H30 118.9
F19 C31 F20 109.2(5)
F19 C31 F21 109.2(5)
F20 C31 F21 101.5(4)
F20' C31 F19' 113.6(7)
F20' C31 F21' 103.4(7)
F19' C31 F21' 95.5(6)
F20' C31 C27 121.2(6)
F19 C31 C27 114.9(4)
F20 C31 C27 110.5(4)
F21 C31 C27 110.8(4)
F19' C31 C27 110.2(5)
F21' C31 C27 109.3(5)
F24 C32 F22 106.8(3)
F24 C32 F23 105.3(4)
F22 C32 F23 106.2(3)
F24 C32 C29 113.0(3)
F22 C32 C29 113.1(4)
F23 C32 C29 111.8(3)
O1D Na1 O1B 169.2(10)
O1D Na1 O1C 85.7(5)
O1B Na1 O1C 83.6(5)
O1D Na1 O1A 93.9(5)
O1B Na1 O1A 96.7(6)
O1C Na1 O1A 177.3(4)
O1D Na1 O1E 85.0(2)
O1B Na1 O1E 97.5(3)
O1C Na1 O1E 96.8(4)
O1A Na1 O1E 85.9(7)
O1D Na1 O1F 92.9(2)
O1B Na1 O1F 86.4(2)
O1C Na1 O1F 93.3(6)
O1A Na1 O1F 84.1(5)
O1E Na1 O1F 169.6(9)
O1A' Na1' O1B' 94(2)
O1A' Na1' O1E 98.7(18)
O1B' Na1' O1E 88.1(9)
O1A' Na1' O1D 98.4(15)
O1B' Na1' O1D 166(3)
O1E Na1' O1D 83.6(11)
O1A' Na1' O1F 90(2)
O1B' Na1' O1F 96.6(10)
O1E Na1' O1F 170(3)
O1D Na1' O1F 89.9(9)
O1A' Na1' O1C 170.9(16)
O1B' Na1' O1C 93.2(15)
O1E Na1' O1C 87.3(18)
O1D Na1' O1C 75.5(16)
O1F Na1' O1C 83.3(13)
C4A O1A C1A 110.6(5)
C4A O1A Na1 119.2(5)
C1A O1A Na1 129.5(5)
O1A C1A C2A 105.9(5)
O1A C1A H1A1 110.6
C2A C1A H1A1 110.6
O1A C1A H1A2 110.6
C2A C1A H1A2 110.6
H1A1 C1A H1A2 108.7
C1A C2A C3A 102.8(5)
C1A C2A H2A1 111.2
C3A C2A H2A1 111.2
C1A C2A H2A2 111.2
C3A C2A H2A2 111.2
H2A1 C2A H2A2 109.1
C2A C3A C4A 102.5(5)
C2A C3A H3A1 111.3
C4A C3A H3A1 111.3
C2A C3A H3A2 111.3
C4A C3A H3A2 111.3
H3A1 C3A H3A2 109.2
O1A C4A C3A 104.7(5)
O1A C4A H4A1 110.8
C3A C4A H4A1 110.8
O1A C4A H4A2 110.8
C3A C4A H4A2 110.8
H4A1 C4A H4A2 108.9
C1A' O1A' C4A' 109.5(8)
C1A' O1A' Na1' 121.0(16)
C4A' O1A' Na1' 128.2(15)
O1A' C1A' C2A' 108.1(7)
O1A' C1A' H1A3 110.1
C2A' C1A' H1A3 110.1
O1A' C1A' H1A4 110.1
C2A' C1A' H1A4 110.1
H1A3 C1A' H1A4 108.4
C3A' C2A' C1A' 106.0(7)
C3A' C2A' H2A3 110.5
C1A' C2A' H2A3 110.5
C3A' C2A' H2A4 110.5
C1A' C2A' H2A4 110.5
H2A3 C2A' H2A4 108.7
C2A' C3A' C4A' 106.3(8)
C2A' C3A' H3A3 110.5
C4A' C3A' H3A3 110.5
C2A' C3A' H3A4 110.5
C4A' C3A' H3A4 110.5
H3A3 C3A' H3A4 108.7
O1A' C4A' C3A' 106.8(8)
O1A' C4A' H4A3 110.4
C3A' C4A' H4A3 110.4
O1A' C4A' H4A4 110.4
C3A' C4A' H4A4 110.4
H4A3 C4A' H4A4 108.6
C1B O1B C4B 107.2(4)
C1B O1B Na1 119.0(4)
C4B O1B Na1 133.7(4)
O1B C1B C2B 103.9(5)
O1B C1B H1B1 111.0
C2B C1B H1B1 111.0
O1B C1B H1B2 111.0
C2B C1B H1B2 111.0
H1B1 C1B H1B2 109.0
C3B C2B C1B 106.1(5)
C3B C2B H2B1 110.5
C1B C2B H2B1 110.5
C3B C2B H2B2 110.5
C1B C2B H2B2 110.5
H2B1 C2B H2B2 108.7
C2B C3B C4B 105.1(5)
C2B C3B H3B1 110.7
C4B C3B H3B1 110.7
C2B C3B H3B2 110.7
C4B C3B H3B2 110.7
H3B1 C3B H3B2 108.8
O1B C4B C3B 103.1(5)
O1B C4B H4B1 111.1
C3B C4B H4B1 111.1
O1B C4B H4B2 111.1
C3B C4B H4B2 111.1
H4B1 C4B H4B2 109.1
C4B' O1B' C1B' 108.7(7)
C4B' O1B' Na1' 125.8(13)
C1B' O1B' Na1' 124.7(14)
O1B' C1B' C2B' 104.9(6)
O1B' C1B' H1B3 110.8
C2B' C1B' H1B3 110.8
O1B' C1B' H1B4 110.8
C2B' C1B' H1B4 110.8
H1B3 C1B' H1B4 108.8
C3B' C2B' C1B' 105.7(6)
C3B' C2B' H2B3 110.6
C1B' C2B' H2B3 110.6
C3B' C2B' H2B4 110.6
C1B' C2B' H2B4 110.6
H2B3 C2B' H2B4 108.7
C4B' C3B' C2B' 106.4(6)
C4B' C3B' H3B3 110.4
C2B' C3B' H3B3 110.4
C4B' C3B' H3B4 110.4
C2B' C3B' H3B4 110.4
H3B3 C3B' H3B4 108.6
O1B' C4B' C3B' 105.8(7)
O1B' C4B' H4B3 110.6
C3B' C4B' H4B3 110.6
O1B' C4B' H4B4 110.6
C3B' C4B' H4B4 110.6
H4B3 C4B' H4B4 108.7
C1C O1C C4C 107.8(3)
C1C O1C Na1 125.2(3)
C4C O1C Na1 125.0(3)
C1C O1C Na1' 124.9(6)
C4C O1C Na1' 125.1(6)
O1C C1C C2C 105.4(4)
O1C C1C H1C1 110.7
C2C C1C H1C1 110.7
O1C C1C H1C2 110.7
C2C C1C H1C2 110.7
H1C1 C1C H1C2 108.8
C1C C2C C3C 101.8(4)
C1C C2C H2C1 111.4
C3C C2C H2C1 111.4
C1C C2C H2C2 111.4
C3C C2C H2C2 111.4
H2C1 C2C H2C2 109.3
C4C C3C C2C 103.9(4)
C4C C3C H3C1 111.0
C2C C3C H3C1 111.0
C4C C3C H3C2 111.0
C2C C3C H3C2 111.0
H3C1 C3C H3C2 109.0
O1C C4C C3C 107.2(3)
O1C C4C H4C1 110.3
C3C C4C H4C1 110.3
O1C C4C H4C2 110.3
C3C C4C H4C2 110.3
H4C1 C4C H4C2 108.5
C1D O1D C4D 105.0(3)
C1D O1D Na1 118.9(5)
C4D O1D Na1 135.2(5)
C1D O1D Na1' 124.9(8)
C4D O1D Na1' 127.1(11)
O1D C1D C2D 105.8(3)
O1D C1D H1D1 110.6
C2D C1D H1D1 110.6
O1D C1D H1D2 110.6
C2D C1D H1D2 110.6
H1D1 C1D H1D2 108.7
C3D C2D C1D 103.9(3)
C3D C2D H2D1 111.0
C1D C2D H2D1 111.0
C3D C2D H2D2 111.0
C1D C2D H2D2 111.0
H2D1 C2D H2D2 109.0
C4D C3D C2D 103.9(3)
C4D C3D H3D1 111.0
C2D C3D H3D1 111.0
C4D C3D H3D2 111.0
C2D C3D H3D2 111.0
H3D1 C3D H3D2 109.0
O1D C4D C3D 104.0(3)
O1D C4D H4D1 111.0
C3D C4D H4D1 111.0
O1D C4D H4D2 111.0
C3D C4D H4D2 111.0
H4D1 C4D H4D2 109.0
C4E O1E C1E 107.7(3)
C4E O1E Na1' 115.8(14)
C1E O1E Na1' 133.2(11)
C4E O1E Na1 124.0(5)
C1E O1E Na1 127.1(4)
O1E C1E C2E 104.9(4)
O1E C1E H1E1 110.8
C2E C1E H1E1 110.8
O1E C1E H1E2 110.8
C2E C1E H1E2 110.8
H1E1 C1E H1E2 108.8
C3E C2E C1E 102.8(4)
C3E C2E H2E1 111.2
C1E C2E H2E1 111.2
C3E C2E H2E2 111.2
C1E C2E H2E2 111.2
H2E1 C2E H2E2 109.1
C2E C3E C4E 104.6(4)
C2E C3E H3E1 110.8
C4E C3E H3E1 110.8
C2E C3E H3E2 110.8
C4E C3E H3E2 110.8
H3E1 C3E H3E2 108.9
O1E C4E C3E 107.3(4)
O1E C4E H4E1 110.3
C3E C4E H4E1 110.3
O1E C4E H4E2 110.3
C3E C4E H4E2 110.3
H4E1 C4E H4E2 108.5
C1F O1F C4F 108.7(3)
C1F O1F Na1 129.1(5)
C4F O1F Na1 119.9(4)
C1F O1F Na1' 137.3(12)
C4F O1F Na1' 113.3(11)
O1F C1F C2F 107.3(4)
O1F C1F H1F1 110.3
C2F C1F H1F1 110.3
O1F C1F H1F2 110.3
C2F C1F H1F2 110.3
H1F1 C1F H1F2 108.5
C1F C2F C3F 102.4(4)
C1F C2F H2F1 111.3
C3F C2F H2F1 111.3
C1F C2F H2F2 111.3
C3F C2F H2F2 111.3
H2F1 C2F H2F2 109.2
C4F C3F C2F 101.4(4)
C4F C3F H3F1 111.5
C2F C3F H3F1 111.5
C4F C3F H3F2 111.5
C2F C3F H3F2 111.5
H3F1 C3F H3F2 109.3
O1F C4F C3F 105.3(4)
O1F C4F H4F1 110.7
C3F C4F H4F1 110.7
O1F C4F H4F2 110.7
C3F C4F H4F2 110.7
H4F1 C4F H4F2 108.8

loop_
_geom_bond_atom_site_label_1
_geom_bond_atom_site_label_2
_geom_bond_distance
B1 C9 1.634(4)
B1 C1 1.638(5)
B1 C25 1.642(5)
B1 C17 1.642(5)
C1 C6 1.394(5)
C1 C2 1.395(5)
C2 C3 1.392(5)
C2 H2 0.9500
C3 C4 1.393(5)
C3 C7 1.502(5)
C4 C5 1.381(5)
C4 H4 0.9500
C5 C6 1.399(5)
C5 C8 1.495(5)
C6 H6 0.9500
C7 F2 1.306(5)
C7 F3 1.322(5)
C7 F1 1.331(5)
C8 F4 1.328(4)
C8 F5 1.338(5)
C8 F6 1.340(5)
C9 C10 1.395(5)
C9 C14 1.401(5)
C10 C11 1.386(5)
C10 H10 0.9500
C11 C12 1.386(5)
C11 C15 1.496(5)
C12 C13 1.388(5)
C12 H12 0.9500
C13 C14 1.389(5)
C13 C16 1.494(5)
C14 H14 0.9500
C15 F8' 1.289(8)
C15 F9 1.299(7)
C15 F7' 1.327(10)
C15 F7 1.339(8)
C15 F8 1.388(7)
C15 F9' 1.392(8)
C16 F12 1.313(5)
C16 F10 1.320(5)
C16 F11 1.330(5)
C17 C18 1.391(5)
C17 C22 1.395(5)
C18 C19 1.383(5)
C18 H18 0.9500
C19 C20 1.392(5)
C19 C23 1.496(5)
C20 C21 1.381(5)
C20 H20 0.9500
C21 C22 1.392(5)
C21 C24 1.491(5)
C22 H22 0.9500
C23 F14' 1.275(7)
C23 F13 1.294(6)
C23 F15' 1.300(8)
C23 F15 1.320(6)
C23 F14 1.376(6)
C23 F13' 1.427(7)
C24 F18 1.325(5)
C24 F17 1.344(4)
C24 F16 1.348(5)
C25 C30 1.394(5)
C25 C26 1.401(5)
C26 C27 1.382(5)
C26 H26 0.9500
C27 C28 1.392(5)
C27 C31 1.497(6)
C28 C29 1.383(5)
C28 H28 0.9500
C29 C30 1.395(5)
C29 C32 1.495(5)
C30 H30 0.9500
C31 F20' 1.243(8)
C31 F19 1.271(6)
C31 F20 1.357(5)
C31 F21 1.359(6)
C31 F19' 1.367(8)
C31 F21' 1.424(8)
C32 F24 1.325(5)
C32 F22 1.332(5)
C32 F23 1.338(5)
Na1 O1D 2.339(6)
Na1 O1B 2.348(7)
Na1 O1C 2.35(2)
Na1 O1A 2.41(2)
Na1 O1E 2.421(9)
Na1 O1F 2.426(7)
Na1' O1A' 2.22(6)
Na1' O1B' 2.26(3)
Na1' O1E 2.39(3)
Na1' O1D 2.43(3)
Na1' O1F 2.45(2)
Na1' O1C 2.76(6)
O1A C4A 1.450(7)
O1A C1A 1.462(8)
C1A C2A 1.530(8)
C1A H1A1 0.9900
C1A H1A2 0.9900
C2A C3A 1.538(8)
C2A H2A1 0.9900
C2A H2A2 0.9900
C3A C4A 1.539(8)
C3A H3A1 0.9900
C3A H3A2 0.9900
C4A H4A1 0.9900
C4A H4A2 0.9900
O1A' C1A' 1.474(12)
O1A' C4A' 1.476(12)
C1A' C2A' 1.530(12)
C1A' H1A3 0.9900
C1A' H1A4 0.9900
C2A' C3A' 1.523(12)
C2A' H2A3 0.9900
C2A' H2A4 0.9900
C3A' C4A' 1.533(12)
C3A' H3A3 0.9900
C3A' H3A4 0.9900
C4A' H4A3 0.9900
C4A' H4A4 0.9900
O1B C1B 1.456(6)
O1B C4B 1.457(6)
C1B C2B 1.549(8)
C1B H1B1 0.9900
C1B H1B2 0.9900
C2B C3B 1.507(9)
C2B H2B1 0.9900
C2B H2B2 0.9900
C3B C4B 1.546(8)
C3B H3B1 0.9900
C3B H3B2 0.9900
C4B H4B1 0.9900
C4B H4B2 0.9900
O1B' C4B' 1.469(10)
O1B' C1B' 1.477(10)
C1B' C2B' 1.550(11)
C1B' H1B3 0.9900
C1B' H1B4 0.9900
C2B' C3B' 1.542(11)
C2B' H2B3 0.9900
C2B' H2B4 0.9900
C3B' C4B' 1.530(11)
C3B' H3B3 0.9900
C3B' H3B4 0.9900
C4B' H4B3 0.9900
C4B' H4B4 0.9900
O1C C1C 1.438(5)
O1C C4C 1.438(6)
C1C C2C 1.495(6)
C1C H1C1 0.9900
C1C H1C2 0.9900
C2C C3C 1.501(6)
C2C H2C1 0.9900
C2C H2C2 0.9900
C3C C4C 1.500(6)
C3C H3C1 0.9900
C3C H3C2 0.9900
C4C H4C1 0.9900
C4C H4C2 0.9900
O1D C1D 1.429(5)
O1D C4D 1.430(5)
C1D C2D 1.528(6)
C1D H1D1 0.9900
C1D H1D2 0.9900
C2D C3D 1.527(6)
C2D H2D1 0.9900
C2D H2D2 0.9900
C3D C4D 1.523(6)
C3D H3D1 0.9900
C3D H3D2 0.9900
C4D H4D1 0.9900
C4D H4D2 0.9900
O1E C4E 1.407(6)
O1E C1E 1.430(5)
C1E C2E 1.506(6)
C1E H1E1 0.9900
C1E H1E2 0.9900
C2E C3E 1.498(7)
C2E H2E1 0.9900
C2E H2E2 0.9900
C3E C4E 1.528(8)
C3E H3E1 0.9900
C3E H3E2 0.9900
C4E H4E1 0.9900
C4E H4E2 0.9900
O1F C1F 1.428(6)
O1F C4F 1.446(5)
C1F C2F 1.518(6)
C1F H1F1 0.9900
C1F H1F2 0.9900
C2F C3F 1.521(7)
C2F H2F1 0.9900
C2F H2F2 0.9900
C3F C4F 1.509(6)
C3F H3F1 0.9900
C3F H3F2 0.9900
C4F H4F1 0.9900
C4F H4F2 0.9900

loop_
_geom_torsion_atom_site_label_1
_geom_torsion_atom_site_label_2
_geom_torsion_atom_site_label_3
_geom_torsion_atom_site_label_4
_geom_torsion
C9 B1 C1 C6 -33.0(4)
C25 B1 C1 C6 -150.0(3)
C17 B1 C1 C6 88.4(3)
C9 B1 C1 C2 156.2(3)
C25 B1 C1 C2 39.2(4)
C17 B1 C1 C2 -82.4(3)
C6 C1 C2 C3 0.7(5)
B1 C1 C2 C3 172.1(3)
C1 C2 C3 C4 -0.4(5)
C1 C2 C3 C7 179.5(3)
C2 C3 C4 C5 -0.7(5)
C7 C3 C4 C5 179.4(3)
C3 C4 C5 C6 1.5(5)
C3 C4 C5 C8 -177.6(3)
C2 C1 C6 C5 0.0(5)
B1 C1 C6 C5 -171.3(3)
C4 C5 C6 C1 -1.1(5)
C8 C5 C6 C1 177.9(3)
C2 C3 C7 F2 -79.3(5)
C4 C3 C7 F2 100.6(5)
C2 C3 C7 F3 155.9(4)
C4 C3 C7 F3 -24.2(5)
C2 C3 C7 F1 38.6(5)
C4 C3 C7 F1 -141.5(4)
C4 C5 C8 F4 0.7(5)
C6 C5 C8 F4 -178.4(3)
C4 C5 C8 F5 -121.4(4)
C6 C5 C8 F5 59.5(5)
C4 C5 C8 F6 121.0(4)
C6 C5 C8 F6 -58.1(5)
C1 B1 C9 C10 -40.2(4)
C25 B1 C9 C10 82.6(3)
C17 B1 C9 C10 -155.9(3)
C1 B1 C9 C14 148.0(3)
C25 B1 C9 C14 -89.1(3)
C17 B1 C9 C14 32.3(4)
C14 C9 C10 C11 -1.4(5)
B1 C9 C10 C11 -173.7(3)
C9 C10 C11 C12 0.4(5)
C9 C10 C11 C15 -179.6(3)
C10 C11 C12 C13 1.1(5)
C15 C11 C12 C13 -178.9(3)
C11 C12 C13 C14 -1.5(5)
C11 C12 C13 C16 176.2(3)
C12 C13 C14 C9 0.4(5)
C16 C13 C14 C9 -177.2(3)
C10 C9 C14 C13 0.9(5)
B1 C9 C14 C13 173.2(3)
C12 C11 C15 F8' -83.7(7)
C10 C11 C15 F8' 96.3(7)
C12 C11 C15 F9 7.6(7)
C10 C11 C15 F9 -172.4(5)
C12 C11 C15 F7' 149.6(8)
C10 C11 C15 F7' -30.4(9)
C12 C11 C15 F7 132.8(6)
C10 C11 C15 F7 -47.2(7)
C12 C11 C15 F8 -114.5(4)
C10 C11 C15 F8 65.5(5)
C12 C11 C15 F9' 33.7(6)
C10 C11 C15 F9' -146.3(5)
C12 C13 C16 F12 -112.1(4)
C14 C13 C16 F12 65.6(5)
C12 C13 C16 F10 8.6(5)
C14 C13 C16 F10 -173.7(3)
C12 C13 C16 F11 129.0(4)
C14 C13 C16 F11 -53.3(5)
C9 B1 C17 C18 38.0(4)
C1 B1 C17 C18 -83.3(4)
C25 B1 C17 C18 154.3(3)
C9 B1 C17 C22 -148.9(3)
C1 B1 C17 C22 89.8(3)
C25 B1 C17 C22 -32.6(4)
C22 C17 C18 C19 0.7(5)
B1 C17 C18 C19 174.1(3)
C17 C18 C19 C20 0.0(5)
C17 C18 C19 C23 -179.5(3)
C18 C19 C20 C21 -0.8(5)
C23 C19 C20 C21 178.7(3)
C19 C20 C21 C22 0.9(5)
C19 C20 C21 C24 -176.4(3)
C20 C21 C22 C17 -0.1(5)
C24 C21 C22 C17 177.2(3)
C18 C17 C22 C21 -0.7(5)
B1 C17 C22 C21 -174.1(3)
C18 C19 C23 F14' 62.3(8)
C20 C19 C23 F14' -117.3(7)
C18 C19 C23 F13 -2.0(7)
C20 C19 C23 F13 178.5(5)
C18 C19 C23 F15' -160.4(6)
C20 C19 C23 F15' 20.1(7)
C18 C19 C23 F15 -129.2(5)
C20 C19 C23 F15 51.3(6)
C18 C19 C23 F14 116.7(4)
C20 C19 C23 F14 -62.9(5)
C18 C19 C23 F13' -49.1(6)
C20 C19 C23 F13' 131.4(5)
C20 C21 C24 F18 88.8(4)
C22 C21 C24 F18 -88.5(4)
C20 C21 C24 F17 -150.7(3)
C22 C21 C24 F17 31.9(5)
C20 C21 C24 F16 -31.0(5)
C22 C21 C24 F16 151.7(3)
C9 B1 C25 C30 -90.5(3)
C1 B1 C25 C30 31.6(4)
C17 B1 C25 C30 147.8(3)
C9 B1 C25 C26 81.3(3)
C1 B1 C25 C26 -156.5(3)
C17 B1 C25 C26 -40.4(4)
C30 C25 C26 C27 -0.3(5)
B1 C25 C26 C27 -172.7(3)
C25 C26 C27 C28 0.0(5)
C25 C26 C27 C31 179.0(3)
C26 C27 C28 C29 0.3(5)
C31 C27 C28 C29 -178.7(3)
C27 C28 C29 C30 -0.4(5)
C27 C28 C29 C32 179.1(3)
C26 C25 C30 C29 0.2(5)
B1 C25 C30 C29 172.4(3)
C28 C29 C30 C25 0.1(5)
C32 C29 C30 C25 -179.4(3)
C26 C27 C31 F20' -168.2(8)
C28 C27 C31 F20' 10.7(9)
C26 C27 C31 F19 -6.8(7)
C28 C27 C31 F19 172.2(5)
C26 C27 C31 F20 117.2(4)
C28 C27 C31 F20 -63.8(5)
C26 C27 C31 F21 -131.0(4)
C28 C27 C31 F21 47.9(5)
C26 C27 C31 F19' 55.5(7)
C28 C27 C31 F19' -125.5(6)
C26 C27 C31 F21' -48.2(7)
C28 C27 C31 F21' 130.8(6)
C28 C29 C32 F24 -127.1(4)
C30 C29 C32 F24 52.4(5)
C28 C29 C32 F22 -5.6(5)
C30 C29 C32 F22 173.9(3)
C28 C29 C32 F23 114.3(4)
C30 C29 C32 F23 -66.2(5)
C4A O1A C1A C2A -5.6(10)
Na1 O1A C1A C2A -176.1(7)
O1A C1A C2A C3A 26.2(8)
C1A C2A C3A C4A -35.9(7)
C1A O1A C4A C3A -17.4(10)
Na1 O1A C4A C3A 154.1(6)
C2A C3A C4A O1A 33.1(8)
C4A' O1A' C1A' C2A' -5(4)
Na1' O1A' C1A' C2A' -173(2)
O1A' C1A' C2A' C3A' -7(3)
C1A' C2A' C3A' C4A' 16(3)
C1A' O1A' C4A' C3A' 15(4)
Na1' O1A' C4A' C3A' -178(3)
C2A' C3A' C4A' O1A' -19(3)
C4B O1B C1B C2B 34.9(8)
Na1 O1B C1B C2B -141.8(8)
O1B C1B C2B C3B -16.4(9)
C1B C2B C3B C4B -6.5(9)
C1B O1B C4B C3B -39.0(7)
Na1 O1B C4B C3B 137.0(9)
C2B C3B C4B O1B 27.1(8)
C4B' O1B' C1B' C2B' -29.3(15)
Na1' O1B' C1B' C2B' 140.8(17)
O1B' C1B' C2B' C3B' 18.4(18)
C1B' C2B' C3B' C4B' -2(2)
C1B' O1B' C4B' C3B' 28.4(16)
Na1' O1B' C4B' C3B' -142(2)
C2B' C3B' C4B' O1B' -16(2)
C4C O1C C1C C2C -26.4(5)
Na1 O1C C1C C2C 138.3(4)
Na1' O1C C1C C2C 137.5(7)
O1C C1C C2C C3C 37.0(5)
C1C C2C C3C C4C -33.4(5)
C1C O1C C4C C3C 4.6(5)
Na1 O1C C4C C3C -160.1(4)
Na1' O1C C4C C3C -159.2(7)
C2C C3C C4C O1C 18.6(5)
C4D O1D C1D C2D 37.8(4)
Na1 O1D C1D C2D -132.6(5)
Na1' O1D C1D C2D -123.8(16)
O1D C1D C2D C3D -17.5(5)
C1D C2D C3D C4D -7.7(5)
C1D O1D C4D C3D -42.6(4)
Na1 O1D C4D C3D 125.4(5)
Na1' O1D C4D C3D 118.4(14)
C2D C3D C4D O1D 30.3(4)
C4E O1E C1E C2E 34.3(5)
Na1' O1E C1E C2E -123.5(17)
Na1 O1E C1E C2E -133.5(6)
O1E C1E C2E C3E -34.8(5)
C1E C2E C3E C4E 22.6(6)
C1E O1E C4E C3E -19.5(5)
Na1' O1E C4E C3E 142.8(10)
Na1 O1E C4E C3E 148.8(5)
C2E C3E C4E O1E -2.9(6)
C4F O1F C1F C2F 1.8(5)
Na1 O1F C1F C2F 164.1(4)
Na1' O1F C1F C2F 171.0(15)
O1F C1F C2F C3F -24.5(5)
C1F C2F C3F C4F 36.5(5)
C1F O1F C4F C3F 22.2(5)
Na1 O1F C4F C3F -142.1(5)
Na1' O1F C4F C3F -149.9(13)
C2F C3F C4F O1F -36.6(5)
